data_7712105
loop_
_publ_author_name
'McEllin, Alice Jane'
'Goult, Christopher A.'
'Whitwood, Adrian C.'
'Lynam, Jason M.'
'Bruce, Duncan W.'

_publ_section_title
;
 On the mercuration, palladation, transmetalation and direct auration of a
 C^N^C pincer ligand.
;
_journal_issue 4
_journal_name_full 'Dalton transactions (Cambridge, England : 2003)'
_journal_page_first 872
_journal_page_last 876
_journal_paper_doi 10.1039/d2dt04114f
_journal_volume 52
_journal_year 2023
_chemical_absolute_configuration unk
_chemical_formula_moiety 'C21 H21 N O4'
_chemical_formula_sum 'C21 H21 N O4'
_chemical_formula_weight 351.39
_space_group_crystal_system orthorhombic
_space_group_IT_number 41
_space_group_name_Hall 'A 2 -2ab'
_space_group_name_H-M_alt 'A e a 2'
_atom_sites_solution_hydrogens difmap
_atom_sites_solution_primary dual
_audit_creation_date 2019-11-28
_audit_creation_method
;
Olex2 1.2
(compiled 2018.05.29 svn.r3508 for OlexSys, GUI svn.r5506)
;
_audit_update_record
;
2022-08-05 deposited with the CCDC.	2023-01-04 downloaded from the CCDC.
;
_cell_angle_alpha 90
_cell_angle_beta 90
_cell_angle_gamma 90
_cell_formula_units_Z 4
_cell_length_a 17.1230(5)
_cell_length_b 14.4934(5)
_cell_length_c 7.3773(3)
_cell_measurement_reflns_used 1939
_cell_measurement_temperature 109.95(10)
_cell_measurement_theta_max 70.7960
_cell_measurement_theta_min 5.1630
_cell_volume 1830.83(11)
_computing_cell_refinement 'CrysAlisPro 1.171.40.53 (Rigaku OD, 2019)'
_computing_data_collection 'CrysAlisPro 1.171.40.53 (Rigaku OD, 2019)'
_computing_data_reduction 'CrysAlisPro 1.171.40.53 (Rigaku OD, 2019)'
_computing_molecular_graphics 'Olex2 (Dolomanov et al., 2009)'
_computing_publication_material 'Olex2 (Dolomanov et al., 2009)'
_computing_structure_refinement 'ShelXL (Sheldrick, 2015)'
_computing_structure_solution 'ShelXT (Sheldrick, 2015)'
_diffrn_ambient_environment N~2~
_diffrn_ambient_temperature 109.95(10)
_diffrn_detector 'CCD plate'
_diffrn_detector_area_resol_mean 16.1450
_diffrn_detector_type Eos
_diffrn_measured_fraction_theta_full 1.000
_diffrn_measured_fraction_theta_max 1.000
_diffrn_measurement_details
;
List of Runs (angles in degrees, time in seconds):

  # Type    Start    End  Width  t~exp~   \w     \q     \k     \f   Frames
#--------------------------------------------------------------------------
  1  \w    -21.00  69.00   1.00    1.00    --    0.00  57.00  60.00   90
  2  \w     27.00 111.00   1.00    3.00    --   54.00-125.00  60.00   84
  3  \w     33.00 123.00   1.00    3.00    --   54.00  57.00-120.00   90
  4  \w    -18.00  80.00   1.00    3.00    --   54.00 -37.00  60.00   98
  5  \w    103.00 178.00   1.00    3.00    --  108.00  77.00 -60.00   75
  6  \w     36.00 107.00   1.00    3.00    --  108.00 -91.00 -90.00   71
  7  \w    103.00 178.00   1.00    3.00    --  108.00  77.00-150.00   75
  8  \w     38.00 130.00   1.00    3.00    --  108.00 -50.00 -60.00   92
  9  \w     82.00 178.00   1.00    3.00    --  108.00  37.00 120.00   96
 10  \w    -44.00  73.00   1.00    1.00    --    0.00  19.00   0.00  117
 11  \w     33.00 123.00   1.00    3.00    --   54.00  57.00 150.00   90
 12  \w     28.00 126.00   1.00    3.00    --   54.00  37.00  60.00   98
;
_diffrn_measurement_device 'four-circle diffractometer'
_diffrn_measurement_device_type 'SuperNova, Dual, Cu at home/near, Eos'
_diffrn_measurement_method '\w scans'
_diffrn_orient_matrix_type 'CrysAlisPro convention (1999,Acta A55,543-557)'
_diffrn_orient_matrix_UB_11 -0.0225146000
_diffrn_orient_matrix_UB_12 -0.1019076000
_diffrn_orient_matrix_UB_13 -0.0280435000
_diffrn_orient_matrix_UB_21 -0.0863634000
_diffrn_orient_matrix_UB_22 0.0242874000
_diffrn_orient_matrix_UB_23 0.0335231000
_diffrn_orient_matrix_UB_31 -0.0110566000
_diffrn_orient_matrix_UB_32 0.0180004000
_diffrn_orient_matrix_UB_33 -0.2042862000
_diffrn_radiation_monochromator mirror
_diffrn_radiation_probe x-ray
_diffrn_radiation_type CuK\a
_diffrn_radiation_wavelength 1.54184
_diffrn_reflns_av_R_equivalents 0.0153
_diffrn_reflns_av_unetI/netI 0.0173
_diffrn_reflns_Laue_measured_fraction_full 1.000
_diffrn_reflns_Laue_measured_fraction_max 1.000
_diffrn_reflns_limit_h_max 20
_diffrn_reflns_limit_h_min -20
_diffrn_reflns_limit_k_max 17
_diffrn_reflns_limit_k_min -16
_diffrn_reflns_limit_l_max 5
_diffrn_reflns_limit_l_min -8
_diffrn_reflns_number 3595
_diffrn_reflns_point_group_measured_fraction_full 0.803
_diffrn_reflns_point_group_measured_fraction_max 0.803
_diffrn_reflns_theta_full 66.989
_diffrn_reflns_theta_max 66.989
_diffrn_reflns_theta_min 5.166
_diffrn_source 'micro-focus sealed X-ray tube'
_diffrn_source_type 'SuperNova (Cu) X-ray Source'
_exptl_absorpt_coefficient_mu 0.719
_exptl_absorpt_correction_T_max 1.000
_exptl_absorpt_correction_T_min 0.897
_exptl_absorpt_correction_type gaussian
_exptl_absorpt_process_details
;
CrysAlisPro 1.171.40.53 (Rigaku Oxford Diffraction, 2019)
Numerical absorption correction based on gaussian integration over
			a multifaceted crystal model
Empirical absorption correction using spherical harmonics,
 implemented in SCALE3 ABSPACK scaling algorithm.
;
_exptl_crystal_colour 'clear colourless'
_exptl_crystal_colour_lustre clear
_exptl_crystal_colour_primary colourless
_exptl_crystal_density_diffrn 1.275
_exptl_crystal_description irregular
_exptl_crystal_F_000 744
_exptl_crystal_recrystallization_method 'Re-crystallisation from solvent: dichloromethane and ethanol'
_exptl_crystal_size_max 0.169
_exptl_crystal_size_mid 0.133
_exptl_crystal_size_min 0.119
_refine_diff_density_max 0.126
_refine_diff_density_min -0.137
_refine_diff_density_rms 0.027
_refine_ls_abs_structure_details
;
 Flack x determined using 398 quotients [(I+)-(I-)]/[(I+)+(I-)]
 (Parsons, Flack and Wagner, Acta Cryst. B69 (2013) 249-259).
;
_refine_ls_abs_structure_Flack 0.26(12)
_refine_ls_extinction_coef 0.0008(2)
_refine_ls_extinction_expression Fc^*^=kFc[1+0.001xFc^2^\l^3^/sin(2\q)]^-1/4^
_refine_ls_extinction_method 'SHELXL-2018/3 (Sheldrick 2018)'
_refine_ls_goodness_of_fit_ref 1.028
_refine_ls_hydrogen_treatment refall
_refine_ls_matrix_type full
_refine_ls_number_parameters 162
_refine_ls_number_reflns 1318
_refine_ls_number_restraints 1
_refine_ls_restrained_S_all 1.028
_refine_ls_R_factor_all 0.0268
_refine_ls_R_factor_gt 0.0252
_refine_ls_shift/su_max 0.000
_refine_ls_shift/su_mean 0.000
_refine_ls_structure_factor_coef Fsqd
_refine_ls_weighting_details 'w=1/[\s^2^(Fo^2^)+(0.0427P)^2^+0.3128P] where P=(Fo^2^+2Fc^2^)/3'
_refine_ls_weighting_scheme calc
_refine_ls_wR_factor_gt 0.0654
_refine_ls_wR_factor_ref 0.0669
_reflns_Friedel_coverage 0.478
_reflns_Friedel_fraction_full 0.569
_reflns_Friedel_fraction_max 0.569
_reflns_number_gt 1259
_reflns_number_total 1318
_reflns_threshold_expression 'I > 2\s(I)'
_cod_data_source_file d2dt04114f2.cif
_cod_data_source_block dwb1916
_cod_depositor_comments 'Adding full bibliography for 7712105--7712107.cif.'
_cod_original_cell_volume 1830.81(11)
_cod_original_sg_symbol_Hall 'A 2 -2ac'
_cod_database_code 7712105
_shelx_shelxl_version_number 2018/3
_chemical_oxdiff_formula 'C21 H21 N1 O4'
_chemical_oxdiff_usercomment 'Alice Jane McEllin AJM103'
_shelx_space_group_comment
;
The symmetry employed for this shelxl refinement is uniquely defined
by the following loop, which should always be used as a source of
symmetry information in preference to the above space-group names.
They are only intended as comments.
;
_reflns_odcompleteness_completeness 99.90
_reflns_odcompleteness_iscentric 1
_reflns_odcompleteness_theta 66.97
_olex2_refinement_description
;
;
_olex2_date_sample_data_collection 2019-11-26
_olex2_exptl_crystal_mounting_method 'oil on 200 micrometre micromount'
_olex2_submission_original_sample_id AJM103
_olex2_submission_special_instructions 'No special instructions were received'
_oxdiff_exptl_absorpt_empirical_details
;
Empirical correction (ABSPACK) includes:
- Absorption correction using spherical harmonics
- Frame scaling
;
_oxdiff_exptl_absorpt_empirical_full_max 1.230
_oxdiff_exptl_absorpt_empirical_full_min 0.851

loop_
_space_group_symop_operation_xyz
'x, y, z'
'-x, -y, z'
'x+1/2, -y+1/2, z'
'-x+1/2, y+1/2, z'
'x, y+1/2, z+1/2'
'-x, -y+1/2, z+1/2'
'x+1/2, -y+1, z+1/2'
'-x+1/2, y+1, z+1/2'

loop_
_atom_site_label
_atom_site_type_symbol
_atom_site_fract_x
_atom_site_fract_y
_atom_site_fract_z
_atom_site_U_iso_or_equiv
_atom_site_adp_type
_atom_site_occupancy
_atom_site_site_symmetry_order
_atom_site_calc_flag
_atom_site_refinement_flags_posn
_atom_site_refinement_flags_adp
_atom_site_refinement_flags_occupancy
_atom_site_disorder_assembly
_atom_site_disorder_group
C1 C 0.62354(10) 0.70176(13) 0.4882(3) 0.0260(4) Uani 1 1 d . . . . .
C2 C 0.66646(11) 0.75657(14) 0.3676(3) 0.0280(5) Uani 1 1 d . . . . .
C3 C 0.69079(11) 0.72149(15) 0.2030(3) 0.0318(5) Uani 1 1 d . . . . .
H3 H 0.7223(12) 0.7574(14) 0.116(4) 0.035(6) Uiso 1 1 d . . . . .
C4 C 0.67170(10) 0.63065(14) 0.1580(3) 0.0340(5) Uani 1 1 d . . . . .
H4 H 0.6914(13) 0.6072(16) 0.038(4) 0.036(6) Uiso 1 1 d . . . . .
C5 C 0.62712(11) 0.57777(14) 0.2720(3) 0.0312(5) Uani 1 1 d . . . . .
H5 H 0.6090(13) 0.5132(17) 0.241(3) 0.043(7) Uiso 1 1 d . . . . .
C6 C 0.60176(10) 0.61201(13) 0.4399(3) 0.0269(4) Uani 1 1 d . . . . .
C7 C 0.54931(11) 0.55447(12) 0.5553(3) 0.0280(5) Uani 1 1 d . . . . .
C8 C 0.55164(14) 0.55584(14) 0.7443(3) 0.0366(5) Uani 1 1 d . . . . .
H8 H 0.5888(14) 0.5971(17) 0.806(4) 0.039(7) Uiso 1 1 d . . . . .
C9 C 0.500000 0.500000 0.8378(5) 0.0429(8) Uani 1 2 d S T P . .
H9 H 0.500000 0.500000 0.969(5) 0.040(9) Uiso 1 2 d S T P . .
C10 C 0.53842(14) 0.79756(16) 0.6540(5) 0.0424(6) Uani 1 1 d . . . . .
H10A H 0.5390(16) 0.830(2) 0.772(5) 0.056(8) Uiso 1 1 d . . . . .
H10B H 0.4937(14) 0.7632(16) 0.628(4) 0.042(6) Uiso 1 1 d . . . . .
H10C H 0.5449(16) 0.8439(19) 0.555(5) 0.061(9) Uiso 1 1 d . . . . .
C11 C 0.72529(16) 0.90239(16) 0.3080(4) 0.0422(6) Uani 1 1 d . . . . .
H11A H 0.7320(14) 0.9609(17) 0.380(4) 0.047(7) Uiso 1 1 d . . . . .
H11B H 0.6974(15) 0.9158(17) 0.194(5) 0.049(7) Uiso 1 1 d . . . . .
H11C H 0.7763(15) 0.8758(16) 0.284(3) 0.037(6) Uiso 1 1 d . . . . .
N1 N 0.500000 0.500000 0.4625(3) 0.0256(5) Uani 1 2 d S T P . .
O1 O 0.60500(7) 0.73755(9) 0.6550(2) 0.0320(3) Uani 1 1 d . . . . .
O2 O 0.68197(7) 0.84430(9) 0.4271(2) 0.0324(4) Uani 1 1 d . . . . .

loop_
_atom_site_aniso_label
_atom_site_aniso_U_11
_atom_site_aniso_U_22
_atom_site_aniso_U_33
_atom_site_aniso_U_23
_atom_site_aniso_U_13
_atom_site_aniso_U_12
C1 0.0220(8) 0.0307(9) 0.0251(10) -0.0049(8) -0.0026(8) 0.0049(8)
C2 0.0218(8) 0.0303(9) 0.0320(12) -0.0060(9) -0.0020(8) 0.0005(8)
C3 0.0252(8) 0.0393(11) 0.0310(13) -0.0059(10) 0.0019(9) -0.0038(8)
C4 0.0292(9) 0.0408(10) 0.0320(12) -0.0136(11) 0.0025(11) -0.0014(8)
C5 0.0277(9) 0.0327(11) 0.0332(12) -0.0087(9) -0.0017(9) 0.0006(8)
C6 0.0222(7) 0.0300(9) 0.0286(11) -0.0030(9) -0.0040(9) 0.0039(7)
C7 0.0319(10) 0.0247(10) 0.0272(11) -0.0011(9) -0.0046(9) 0.0071(8)
C8 0.0555(13) 0.0254(10) 0.0289(12) -0.0010(9) -0.0087(11) 0.0020(10)
C9 0.079(2) 0.0265(14) 0.0231(19) 0.000 0.000 0.0036(16)
C10 0.0396(11) 0.0381(11) 0.0495(16) -0.0046(14) 0.0157(13) 0.0061(10)
C11 0.0489(14) 0.0345(12) 0.0432(15) -0.0037(12) 0.0123(12) -0.0065(11)
N1 0.0265(10) 0.0257(10) 0.0245(14) 0.000 0.000 0.0044(9)
O1 0.0369(7) 0.0317(7) 0.0275(8) -0.0062(7) 0.0030(7) 0.0024(6)
O2 0.0348(7) 0.0299(7) 0.0325(8) -0.0075(7) 0.0047(7) -0.0046(6)

loop_
_atom_type_symbol
_atom_type_description
_atom_type_scat_dispersion_real
_atom_type_scat_dispersion_imag
_atom_type_scat_source
C C 0.0181 0.0091 'International Tables Vol C Tables 4.2.6.8 and 6.1.1.4'
H H 0.0000 0.0000 'International Tables Vol C Tables 4.2.6.8 and 6.1.1.4'
N N 0.0311 0.0180 'International Tables Vol C Tables 4.2.6.8 and 6.1.1.4'
O O 0.0492 0.0322 'International Tables Vol C Tables 4.2.6.8 and 6.1.1.4'

loop_
_exptl_crystal_face_index_h
_exptl_crystal_face_index_k
_exptl_crystal_face_index_l
_exptl_crystal_face_perp_dist
-1 0 0 0.0547
1 0 0 0.0644
0 0 1 0.0791
-1 2 2 0.0884
1 -1 -1 0.0579
0 1 0 0.0666
-1 -1 -2 0.0814
1 2 1 0.0800
1 0 2 0.0768
0 -1 0 0.0666
0 -2 -1 0.0650
-1 2 -2 0.0944
2 1 0 0.0525
2 1 -1 0.0708
-2 -2 1 0.0804
1 -5 2 0.0676
-1 1 0 0.0708

loop_
_geom_angle_atom_site_label_1
_geom_angle_atom_site_label_2
_geom_angle_atom_site_label_3
_geom_angle
_geom_angle_site_symmetry_1
_geom_angle_site_symmetry_3
_geom_angle_publ_flag
C6 C1 C2 120.31(19) . . ?
O1 C1 C2 118.47(17) . . ?
O1 C1 C6 121.21(18) . . ?
C3 C2 C1 120.54(19) . . ?
O2 C2 C1 115.07(18) . . ?
O2 C2 C3 124.38(19) . . ?
C2 C3 H3 122.8(14) . . ?
C2 C3 C4 119.1(2) . . ?
C4 C3 H3 118.2(14) . . ?
C3 C4 H4 116.7(13) . . ?
C5 C4 C3 120.8(2) . . ?
C5 C4 H4 122.5(13) . . ?
C4 C5 H5 123.1(14) . . ?
C4 C5 C6 121.11(19) . . ?
C6 C5 H5 115.7(14) . . ?
C1 C6 C5 118.12(19) . . ?
C1 C6 C7 122.29(19) . . ?
C5 C6 C7 119.50(17) . . ?
C8 C7 C6 123.0(2) . . ?
N1 C7 C6 114.56(18) . . ?
N1 C7 C8 122.4(2) . . ?
C7 C8 H8 119.4(16) . . ?
C9 C8 C7 118.2(2) . . ?
C9 C8 H8 122.4(16) . . ?
C8 C9 C8 120.2(3) . 2_665 ?
C8 C9 H9 119.91(16) 2_665 . ?
C8 C9 H9 119.92(15) . . ?
H10A C10 H10B 116(2) . . ?
H10A C10 H10C 109(2) . . ?
H10B C10 H10C 108(2) . . ?
O1 C10 H10A 106.1(17) . . ?
O1 C10 H10B 109.2(14) . . ?
O1 C10 H10C 108.9(16) . . ?
H11A C11 H11B 110(2) . . ?
H11A C11 H11C 109(2) . . ?
H11B C11 H11C 111(2) . . ?
O2 C11 H11A 103.5(16) . . ?
O2 C11 H11B 112.9(16) . . ?
O2 C11 H11C 110.3(14) . . ?
C7 N1 C7 118.7(2) . 2_665 ?
C1 O1 C10 114.10(19) . . ?
C2 O2 C11 116.83(17) . . ?

loop_
_geom_bond_atom_site_label_1
_geom_bond_atom_site_label_2
_geom_bond_distance
_geom_bond_site_symmetry_2
_geom_bond_publ_flag
C1 C2 1.401(3) . ?
C1 C6 1.400(3) . ?
C1 O1 1.373(3) . ?
C2 C3 1.380(3) . ?
C2 O2 1.371(2) . ?
C3 H3 0.98(2) . ?
C3 C4 1.397(3) . ?
C4 H4 1.01(3) . ?
C4 C5 1.370(3) . ?
C5 H5 1.01(2) . ?
C5 C6 1.403(3) . ?
C6 C7 1.493(3) . ?
C7 C8 1.395(3) . ?
C7 N1 1.343(2) . ?
C8 H8 0.99(3) . ?
C8 C9 1.383(3) . ?
C9 H9 0.97(4) . ?
C10 H10A 0.99(3) . ?
C10 H10B 0.93(3) . ?
C10 H10C 1.00(3) . ?
C10 O1 1.434(3) . ?
C11 H11A 1.01(3) . ?
C11 H11B 0.98(3) . ?
C11 H11C 0.97(3) . ?
C11 O2 1.425(3) . ?

loop_
_geom_torsion_atom_site_label_1
_geom_torsion_atom_site_label_2
_geom_torsion_atom_site_label_3
_geom_torsion_atom_site_label_4
_geom_torsion
_geom_torsion_site_symmetry_1
_geom_torsion_site_symmetry_2
_geom_torsion_site_symmetry_3
_geom_torsion_site_symmetry_4
_geom_torsion_publ_flag
C1 C2 C3 C4 0.3(3) . . . . ?
C1 C2 O2 C11 -179.79(19) . . . . ?
C1 C6 C7 C8 -36.9(3) . . . . ?
C1 C6 C7 N1 143.95(17) . . . . ?
C2 C1 C6 C5 2.8(3) . . . . ?
C2 C1 C6 C7 -173.64(17) . . . . ?
C2 C1 O1 C10 81.0(2) . . . . ?
C2 C3 C4 C5 2.3(3) . . . . ?
C3 C2 O2 C11 0.9(3) . . . . ?
C3 C4 C5 C6 -2.3(3) . . . . ?
C4 C5 C6 C1 -0.3(3) . . . . ?
C4 C5 C6 C7 176.32(17) . . . . ?
C5 C6 C7 C8 146.7(2) . . . . ?
C5 C6 C7 N1 -32.5(2) . . . . ?
C6 C1 C2 C3 -2.9(3) . . . . ?
C6 C1 C2 O2 177.73(16) . . . . ?
C6 C1 O1 C10 -100.3(2) . . . . ?
C6 C7 C8 C9 179.65(14) . . . . ?
C6 C7 N1 C7 179.82(17) . . . 2_665 ?
C7 C8 C9 C8 0.57(13) . . . 2_665 ?
C8 C7 N1 C7 0.62(15) . . . 2_665 ?
N1 C7 C8 C9 -1.2(3) . . . . ?
O1 C1 C2 C3 175.81(17) . . . . ?
O1 C1 C2 O2 -3.6(2) . . . . ?
O1 C1 C6 C5 -175.83(16) . . . . ?
O1 C1 C6 C7 7.7(3) . . . . ?
O2 C2 C3 C4 179.62(18) . . . . ?

loop_
_exptl_oxdiff_crystal_face_indexfrac_h
_exptl_oxdiff_crystal_face_indexfrac_k
_exptl_oxdiff_crystal_face_indexfrac_l
_exptl_oxdiff_crystal_face_x
_exptl_oxdiff_crystal_face_y
_exptl_oxdiff_crystal_face_z
-1.0002 0.0007 -0.0004 0.0225 0.0864 0.0112
1.0002 -0.0007 0.0004 -0.0225 -0.0864 -0.0112
-0.0017 -0.0003 1.0010 -0.0280 0.0337 -0.2045
-1.0033 1.9982 2.0015 -0.2372 0.2023 -0.3618
1.0017 -0.9994 -1.0005 0.1074 -0.1443 0.1753
0.0002 0.9991 -0.0000 -0.1018 0.0242 0.0180
-0.9969 -0.9978 -2.0023 0.1803 -0.0053 0.4021
0.9988 1.9972 1.0013 -0.2541 -0.0042 -0.1797
0.9967 -0.0012 2.0023 -0.0785 -0.0190 -0.4201
-0.0002 -0.9991 0.0000 0.1018 -0.0242 -0.0180
0.0013 -1.9979 -1.0009 0.2316 -0.0822 0.1685
-0.9963 1.9994 -2.0023 -0.1252 0.0675 0.4561
2.0006 0.9978 0.0008 -0.1467 -0.1485 -0.0043
2.0023 0.9980 -1.0002 -0.1187 -0.1822 0.2001
-2.0025 -1.9971 1.0002 0.2206 0.1580 -0.2181
0.9957 -4.9966 2.0024 0.4306 -0.1402 -0.5100
-1.0000 0.9997 -0.0004 -0.0794 0.1106 0.0291
